data_7054104
loop_
_publ_author_name
'Ding, Xue-Hua'
'Cui, Lin-Fang'
'Li, Yong-Hua'
'Wang, Shi'
'Huang, Wei'

_publ_section_title
;
 Proton-transfer supramolecular salts resulting from 3,5-dinitrobenzoic
 acid and aminomethyl pyridine
;
_journal_issue 9
_journal_name_full 'New Journal of Chemistry'
_journal_page_first 1884
_journal_paper_doi 10.1039/c2nj40252a
_journal_volume 36
_journal_year 2012
_chemical_formula_moiety 'C26 H24 N8 O12'
_chemical_formula_sum 'C26 H24 N8 O12'
_chemical_formula_weight 640.53
_chemical_name_systematic
;
?
;
_space_group_IT_number 2
_symmetry_cell_setting triclinic
_symmetry_space_group_name_Hall '-P 1'
_symmetry_space_group_name_H-M 'P -1'
_atom_sites_solution_hydrogens geom
_atom_sites_solution_primary direct
_atom_sites_solution_secondary difmap
_audit_creation_method SHELXL-97
_cell_angle_alpha 102.99(3)
_cell_angle_beta 100.52(3)
_cell_angle_gamma 101.26(3)
_cell_formula_units_Z 2
_cell_length_a 7.4234(15)
_cell_length_b 11.738(2)
_cell_length_c 17.698(4)
_cell_measurement_reflns_used 14831
_cell_measurement_temperature 293(2)
_cell_measurement_theta_max 27.5
_cell_measurement_theta_min 3.0
_cell_volume 1431.8(6)
_computing_cell_refinement 'Bruker SMART'
_computing_data_collection 'Bruker SMART'
_computing_data_reduction 'Bruker SAINT'
_computing_molecular_graphics 'Bruker SHELXTL'
_computing_publication_material 'Bruker SHELXTL'
_computing_structure_refinement 'SHELXL-97 (Sheldrick, 1997)'
_computing_structure_solution 'SHELXS-97 (Sheldrick, 1990)'
_diffrn_ambient_temperature 293(2)
_diffrn_detector_area_resol_mean 8.366
_diffrn_measured_fraction_theta_full 0.990
_diffrn_measured_fraction_theta_max 0.990
_diffrn_measurement_device_type 'CCD area detector'
_diffrn_measurement_method 'phi and omega scans'
_diffrn_radiation_monochromator graphite
_diffrn_radiation_source 'fine-focus sealed tube'
_diffrn_radiation_type MoK\a
_diffrn_radiation_wavelength 0.71073
_diffrn_reflns_av_R_equivalents 0.0633
_diffrn_reflns_av_sigmaI/netI 0.0834
_diffrn_reflns_limit_h_max 9
_diffrn_reflns_limit_h_min -9
_diffrn_reflns_limit_k_max 15
_diffrn_reflns_limit_k_min -15
_diffrn_reflns_limit_l_max 22
_diffrn_reflns_limit_l_min -22
_diffrn_reflns_number 14831
_diffrn_reflns_theta_full 27.48
_diffrn_reflns_theta_max 27.48
_diffrn_reflns_theta_min 3.01
_exptl_absorpt_coefficient_mu 0.120
_exptl_absorpt_correction_T_max 0.976
_exptl_absorpt_correction_T_min 0.969
_exptl_absorpt_correction_type empirical
_exptl_absorpt_process_details 'Bruker SADABS'
_exptl_crystal_colour colorless
_exptl_crystal_density_diffrn 1.486
_exptl_crystal_density_method 'not measured'
_exptl_crystal_description block
_exptl_crystal_F_000 664
_exptl_crystal_size_max 0.35
_exptl_crystal_size_mid 0.22
_exptl_crystal_size_min 0.20
_refine_diff_density_max 0.191
_refine_diff_density_min -0.295
_refine_diff_density_rms 0.052
_refine_ls_extinction_method none
_refine_ls_goodness_of_fit_ref 1.032
_refine_ls_hydrogen_treatment constr
_refine_ls_matrix_type full
_refine_ls_number_parameters 416
_refine_ls_number_reflns 6511
_refine_ls_number_restraints 0
_refine_ls_restrained_S_all 1.032
_refine_ls_R_factor_all 0.1177
_refine_ls_R_factor_gt 0.0616
_refine_ls_shift/su_max 0.000
_refine_ls_shift/su_mean 0.000
_refine_ls_structure_factor_coef Fsqd
_refine_ls_weighting_details 'calc w=1/[\s^2^(Fo^2^)+(0.0656P)^2^+0.0277P] where P=(Fo^2^+2Fc^2^)/3'
_refine_ls_weighting_scheme calc
_refine_ls_wR_factor_gt 0.1385
_refine_ls_wR_factor_ref 0.1671
_reflns_number_gt 3674
_reflns_number_total 6511
_reflns_threshold_expression >2sigma(I)
_cod_data_source_file c2nj40252a_3.txt
_cod_data_source_block 3-check
_cod_original_cell_volume 1431.8(5)
_cod_database_code 7054104

loop_
_symmetry_equiv_pos_as_xyz
'x, y, z'
'-x, -y, -z'

loop_
_atom_site_label
_atom_site_type_symbol
_atom_site_fract_x
_atom_site_fract_y
_atom_site_fract_z
_atom_site_U_iso_or_equiv
_atom_site_adp_type
_atom_site_occupancy
_atom_site_symmetry_multiplicity
_atom_site_calc_flag
_atom_site_refinement_flags
C1 C 0.4188(4) 0.3197(2) 0.32498(17) 0.0453(7) Uani 1 1 d .
O1 O 0.4020(3) 0.25954(18) 0.37464(13) 0.0740(7) Uani 1 1 d .
O2 O 0.3309(3) 0.29186(16) 0.25386(11) 0.0587(5) Uani 1 1 d .
C2 C 0.5646(3) 0.4411(2) 0.35684(15) 0.0379(6) Uani 1 1 d .
C3 C 0.6644(4) 0.4775(2) 0.43678(15) 0.0442(6) Uani 1 1 d .
H3A H 0.6417 0.4287 0.4705 0.053 Uiso 1 1 calc R
C4 C 0.7978(4) 0.5874(2) 0.46510(15) 0.0424(6) Uani 1 1 d .
C5 C 0.8375(3) 0.6621(2) 0.41701(15) 0.0444(6) Uani 1 1 d .
H5A H 0.9289 0.7349 0.4368 0.053 Uiso 1 1 calc R
C6 C 0.7366(4) 0.6248(2) 0.33864(15) 0.0403(6) Uani 1 1 d .
C7 C 0.6015(3) 0.5153(2) 0.30724(15) 0.0399(6) Uani 1 1 d .
H7A H 0.5367 0.4920 0.2539 0.048 Uiso 1 1 calc R
N1 N 0.9048(4) 0.6248(2) 0.54898(15) 0.0630(7) Uani 1 1 d .
O3 O 1.0156(4) 0.7240(2) 0.57372(14) 0.1068(10) Uani 1 1 d .
O4 O 0.8785(3) 0.5555(2) 0.58959(13) 0.0823(7) Uani 1 1 d .
N2 N 0.7754(4) 0.7041(2) 0.28647(15) 0.0542(6) Uani 1 1 d .
O5 O 0.8976(3) 0.79856(19) 0.31507(14) 0.0796(7) Uani 1 1 d .
O6 O 0.6817(4) 0.6725(2) 0.21757(14) 0.0902(8) Uani 1 1 d .
C8 C -0.0415(3) 0.1933(2) -0.02807(15) 0.0352(6) Uani 1 1 d .
C9 C 0.0662(3) 0.32356(19) 0.01693(14) 0.0335(5) Uani 1 1 d .
C10 C 0.0562(3) 0.3689(2) 0.09554(14) 0.0376(6) Uani 1 1 d .
H10A H -0.0099 0.3198 0.1210 0.045 Uiso 1 1 calc R
C11 C 0.1464(3) 0.4884(2) 0.13521(14) 0.0392(6) Uani 1 1 d .
C12 C 0.2497(3) 0.5652(2) 0.10111(16) 0.0429(6) Uani 1 1 d .
H12A H 0.3106 0.6447 0.1289 0.051 Uiso 1 1 calc R
C13 C 0.2574(3) 0.5167(2) 0.02312(15) 0.0372(6) Uani 1 1 d .
C14 C 0.1661(3) 0.3981(2) -0.02013(14) 0.0357(6) Uani 1 1 d .
H14A H 0.1719 0.3695 -0.0729 0.043 Uiso 1 1 calc R
O7 O -0.0898(2) 0.12561(14) 0.01445(10) 0.0444(4) Uani 1 1 d .
O8 O -0.0762(3) 0.16538(15) -0.10228(10) 0.0506(5) Uani 1 1 d .
O9 O 0.2208(4) 0.6372(2) 0.25409(14) 0.1077(10) Uani 1 1 d .
O10 O 0.0025(4) 0.4781(2) 0.24011(13) 0.0826(7) Uani 1 1 d .
N3 N 0.1224(4) 0.5382(2) 0.21613(14) 0.0572(6) Uani 1 1 d .
N4 N 0.3622(3) 0.5964(2) -0.01656(16) 0.0488(6) Uani 1 1 d .
O11 O 0.4472(3) 0.69897(17) 0.02339(14) 0.0789(7) Uani 1 1 d .
O12 O 0.3618(3) 0.55644(19) -0.08643(14) 0.0678(6) Uani 1 1 d .
N5 N 0.7390(3) -0.0678(2) 0.48526(13) 0.0481(6) Uani 1 1 d .
C15 C 0.5683(4) -0.1433(2) 0.46410(15) 0.0450(6) Uani 1 1 d .
H15A H 0.5446 -0.2000 0.4926 0.054 Uiso 1 1 calc R
C16 C 0.4239(4) -0.1430(2) 0.40257(15) 0.0419(6) Uani 1 1 d .
H16A H 0.3078 -0.1987 0.3903 0.050 Uiso 1 1 calc R
C17 C 0.4539(3) -0.0585(2) 0.35914(14) 0.0375(6) Uani 1 1 d .
C18 C 0.6323(3) 0.0193(2) 0.37966(15) 0.0441(6) Uani 1 1 d .
H18A H 0.6599 0.0767 0.3521 0.053 Uiso 1 1 calc R
C19 C 0.7692(4) 0.0110(2) 0.44153(16) 0.0473(7) Uani 1 1 d .
H19A H 0.8887 0.0629 0.4535 0.057 Uiso 1 1 calc R
C20 C 0.2965(4) -0.0498(2) 0.29523(15) 0.0490(7) Uani 1 1 d .
H20A H 0.3493 -0.0210 0.2547 0.059 Uiso 1 1 calc R
H20B H 0.2126 -0.1292 0.2699 0.059 Uiso 1 1 calc R
N6 N 0.1870(3) 0.03424(17) 0.32977(12) 0.0413(5) Uani 1 1 d .
H6A H 0.0951 0.0383 0.2912 0.062 Uiso 1 1 calc R
H6B H 0.2637 0.1073 0.3524 0.062 Uiso 1 1 calc R
H6C H 0.1368 0.0071 0.3663 0.062 Uiso 1 1 calc R
N7 N 0.8651(3) 0.05395(19) 0.21731(12) 0.0444(5) Uani 1 1 d .
C21 C 0.7237(4) -0.0353(2) 0.16739(16) 0.0473(7) Uani 1 1 d .
H21A H 0.7350 -0.1142 0.1609 0.057 Uiso 1 1 calc R
C22 C 0.5622(3) -0.0161(2) 0.12514(15) 0.0425(6) Uani 1 1 d .
H22A H 0.4678 -0.0810 0.0912 0.051 Uiso 1 1 calc R
C23 C 0.5412(3) 0.1009(2) 0.13355(13) 0.0340(5) Uani 1 1 d .
C24 C 0.6874(3) 0.1937(2) 0.18484(14) 0.0393(6) Uani 1 1 d .
H24A H 0.6800 0.2735 0.1922 0.047 Uiso 1 1 calc R
C25 C 0.8443(3) 0.1664(2) 0.22495(15) 0.0424(6) Uani 1 1 d .
H25A H 0.9410 0.2297 0.2592 0.051 Uiso 1 1 calc R
C26 C 0.3663(3) 0.1250(2) 0.08805(14) 0.0376(6) Uani 1 1 d .
H26A H 0.3909 0.2096 0.0889 0.045 Uiso 1 1 calc R
H26B H 0.3370 0.0778 0.0328 0.045 Uiso 1 1 calc R
N8 N 0.2001(2) 0.09393(16) 0.12264(11) 0.0341(5) Uani 1 1 d .
H8A H 0.0997 0.1091 0.0944 0.051 Uiso 1 1 calc R
H8B H 0.2255 0.1382 0.1730 0.051 Uiso 1 1 calc R
H8C H 0.1758 0.0160 0.1211 0.051 Uiso 1 1 calc R

loop_
_atom_site_aniso_label
_atom_site_aniso_U_11
_atom_site_aniso_U_22
_atom_site_aniso_U_33
_atom_site_aniso_U_23
_atom_site_aniso_U_13
_atom_site_aniso_U_12
C1 0.0411(15) 0.0352(14) 0.0496(17) 0.0027(13) 0.0041(13) 0.0031(12)
O1 0.0800(15) 0.0447(12) 0.0781(16) 0.0253(11) -0.0083(12) -0.0136(10)
O2 0.0561(12) 0.0515(11) 0.0460(12) -0.0063(9) 0.0035(10) -0.0082(9)
C2 0.0388(13) 0.0292(12) 0.0396(14) 0.0050(11) 0.0044(11) 0.0042(10)
C3 0.0469(15) 0.0381(14) 0.0438(16) 0.0117(12) 0.0045(12) 0.0069(12)
C4 0.0458(15) 0.0372(14) 0.0361(14) 0.0044(11) 0.0012(12) 0.0055(11)
C5 0.0377(14) 0.0368(13) 0.0481(16) 0.0014(12) 0.0057(12) 0.0009(11)
C6 0.0453(15) 0.0319(13) 0.0422(15) 0.0085(11) 0.0128(12) 0.0058(11)
C7 0.0447(14) 0.0357(13) 0.0328(14) 0.0022(11) 0.0047(11) 0.0070(11)
N1 0.0665(17) 0.0595(17) 0.0469(16) 0.0087(13) -0.0060(13) 0.0035(14)
O3 0.115(2) 0.0871(18) 0.0620(16) 0.0065(13) -0.0289(14) -0.0419(16)
O4 0.1051(19) 0.0777(16) 0.0506(14) 0.0254(12) -0.0106(13) 0.0092(14)
N2 0.0665(16) 0.0432(13) 0.0530(16) 0.0162(12) 0.0172(13) 0.0074(12)
O5 0.0915(17) 0.0532(13) 0.0838(17) 0.0234(12) 0.0223(13) -0.0133(12)
O6 0.126(2) 0.0746(16) 0.0541(15) 0.0283(13) 0.0017(14) -0.0063(15)
C8 0.0295(12) 0.0324(13) 0.0377(14) 0.0055(11) -0.0031(10) 0.0089(10)
C9 0.0324(12) 0.0295(12) 0.0348(13) 0.0063(10) 0.0007(10) 0.0085(10)
C10 0.0388(13) 0.0364(13) 0.0376(14) 0.0124(11) 0.0033(11) 0.0118(11)
C11 0.0453(14) 0.0368(13) 0.0312(13) 0.0042(11) 0.0002(11) 0.0144(11)
C12 0.0382(14) 0.0303(13) 0.0512(17) 0.0030(12) -0.0027(12) 0.0095(11)
C13 0.0308(12) 0.0321(12) 0.0489(16) 0.0131(12) 0.0063(11) 0.0086(10)
C14 0.0337(13) 0.0364(13) 0.0350(13) 0.0067(11) 0.0027(10) 0.0128(10)
O7 0.0485(10) 0.0338(9) 0.0437(10) 0.0122(8) -0.0010(8) 0.0022(8)
O8 0.0628(12) 0.0430(10) 0.0328(10) 0.0032(8) 0.0005(9) 0.0012(9)
O9 0.157(3) 0.0628(15) 0.0666(17) -0.0258(13) 0.0272(16) -0.0092(16)
O10 0.112(2) 0.0803(17) 0.0566(15) 0.0100(12) 0.0381(14) 0.0194(15)
N3 0.0742(18) 0.0487(15) 0.0413(14) -0.0012(12) 0.0056(13) 0.0210(13)
N4 0.0369(12) 0.0404(13) 0.0723(18) 0.0185(13) 0.0131(12) 0.0127(10)
O11 0.0870(16) 0.0376(11) 0.1060(19) 0.0112(12) 0.0390(14) -0.0044(11)
O12 0.0770(15) 0.0644(14) 0.0662(15) 0.0239(12) 0.0281(12) 0.0096(11)
N5 0.0432(13) 0.0540(14) 0.0465(14) 0.0132(11) 0.0035(10) 0.0179(11)
C15 0.0548(17) 0.0392(14) 0.0417(16) 0.0132(12) 0.0072(13) 0.0147(13)
C16 0.0405(14) 0.0403(14) 0.0400(15) 0.0064(12) 0.0073(12) 0.0060(11)
C17 0.0385(14) 0.0430(14) 0.0281(13) 0.0056(11) 0.0037(10) 0.0120(11)
C18 0.0429(15) 0.0514(16) 0.0426(16) 0.0185(13) 0.0140(12) 0.0120(13)
C19 0.0327(14) 0.0560(17) 0.0509(17) 0.0128(14) 0.0071(12) 0.0100(12)
C20 0.0488(16) 0.0584(17) 0.0359(15) 0.0114(13) 0.0007(12) 0.0146(14)
N6 0.0353(11) 0.0370(11) 0.0452(13) 0.0153(10) -0.0030(9) 0.0010(9)
N7 0.0341(11) 0.0517(14) 0.0462(13) 0.0147(11) 0.0059(10) 0.0095(10)
C21 0.0442(15) 0.0378(14) 0.0595(18) 0.0111(13) 0.0101(13) 0.0132(12)
C22 0.0364(14) 0.0341(13) 0.0487(16) 0.0048(12) 0.0040(12) 0.0023(11)
C23 0.0315(12) 0.0393(13) 0.0313(13) 0.0125(11) 0.0078(10) 0.0054(10)
C24 0.0383(13) 0.0322(12) 0.0434(15) 0.0090(11) 0.0068(11) 0.0038(11)
C25 0.0329(13) 0.0454(15) 0.0399(15) 0.0063(12) 0.0022(11) 0.0009(11)
C26 0.0342(13) 0.0437(14) 0.0343(14) 0.0153(11) 0.0040(10) 0.0065(11)
N8 0.0311(10) 0.0329(10) 0.0326(11) 0.0060(8) 0.0010(8) 0.0044(8)

loop_
_atom_type_symbol
_atom_type_description
_atom_type_scat_dispersion_real
_atom_type_scat_dispersion_imag
_atom_type_scat_source
C C 0.0033 0.0016 'International Tables Vol C Tables 4.2.6.8 and 6.1.1.4'
H H 0.0000 0.0000 'International Tables Vol C Tables 4.2.6.8 and 6.1.1.4'
N N 0.0061 0.0033 'International Tables Vol C Tables 4.2.6.8 and 6.1.1.4'
O O 0.0106 0.0060 'International Tables Vol C Tables 4.2.6.8 and 6.1.1.4'

loop_
_geom_angle_atom_site_label_1
_geom_angle_atom_site_label_2
_geom_angle_atom_site_label_3
_geom_angle
_geom_angle_site_symmetry_1
_geom_angle_site_symmetry_3
O2 C1 O1 127.5(2) 1 .
O2 C1 O1 127.5(2) . .
O2 C1 O1 127.5(2) 1 1
O2 C1 O1 127.5(2) . 1
O2 C1 C2 117.3(2) 1 .
O2 C1 C2 117.3(2) . .
O1 C1 C2 115.2(2) . .
O1 C1 C2 115.2(2) 1 .
C7 C2 C3 119.6(2) . .
C7 C2 C1 121.0(2) . .
C3 C2 C1 119.4(2) . .
C4 C3 C2 119.1(2) . .
C4 C3 H3A 120.5 . .
C2 C3 H3A 120.5 . .
C5 C4 C3 122.4(2) . .
C5 C4 N1 118.5(2) . .
C3 C4 N1 119.0(2) . .
C6 C5 C4 117.4(2) . .
C6 C5 H5A 121.3 . .
C4 C5 H5A 121.3 . .
C5 C6 C7 122.4(2) . .
C5 C6 N2 118.3(2) . .
C7 C6 N2 119.3(2) . .
C6 C7 C2 119.1(2) . .
C6 C7 H7A 120.4 . .
C2 C7 H7A 120.4 . .
O4 N1 O3 123.6(3) . .
O4 N1 C4 118.3(2) . .
O3 N1 C4 118.1(3) . .
O6 N2 O5 123.7(2) . .
O6 N2 C6 118.2(2) . .
O5 N2 C6 118.1(2) . .
O8 C8 O7 126.4(2) . 1
O8 C8 O7 126.4(2) . .
O8 C8 C9 117.6(2) . .
O7 C8 C9 116.0(2) 1 .
O7 C8 C9 116.0(2) . .
C14 C9 C10 119.6(2) . .
C14 C9 C8 121.3(2) . .
C10 C9 C8 119.0(2) . .
C11 C10 C9 119.1(2) . .
C11 C10 H10A 120.4 . .
C9 C10 H10A 120.4 . .
C12 C11 C10 123.2(2) . .
C12 C11 N3 118.1(2) . .
C10 C11 N3 118.6(2) . .
C11 C12 C13 116.1(2) . .
C11 C12 H12A 122.0 . .
C13 C12 H12A 122.0 . .
C12 C13 C14 123.1(2) . .
C12 C13 N4 118.0(2) . .
C14 C13 N4 118.8(2) . .
C9 C14 C13 118.8(2) . .
C9 C14 H14A 120.6 . .
C13 C14 H14A 120.6 . .
O9 N3 O10 124.2(3) . .
O9 N3 C11 117.8(3) . .
O10 N3 C11 118.0(2) . .
O12 N4 O11 123.8(2) . .
O12 N4 C13 118.5(2) . .
O11 N4 C13 117.7(2) . .
C15 N5 C19 116.1(2) . .
N5 C15 C16 124.3(2) . .
N5 C15 H15A 117.9 . .
C16 C15 H15A 117.9 . .
C15 C16 C17 119.4(2) . .
C15 C16 H16A 120.3 . .
C17 C16 H16A 120.3 . .
C18 C17 C16 116.9(2) . .
C18 C17 C20 122.0(2) . .
C16 C17 C20 121.1(2) . .
C19 C18 C17 119.6(2) . .
C19 C18 H18A 120.2 . .
C17 C18 H18A 120.2 . .
N5 C19 C18 123.7(2) . .
N5 C19 H19A 118.1 . .
C18 C19 H19A 118.1 . .
N6 C20 C17 110.8(2) . .
N6 C20 H20A 109.5 . .
C17 C20 H20A 109.5 . .
N6 C20 H20B 109.5 . .
C17 C20 H20B 109.5 . .
H20A C20 H20B 108.1 . .
C20 N6 H6A 109.5 . .
C20 N6 H6B 109.5 . .
H6A N6 H6B 109.5 . .
C20 N6 H6C 109.5 . .
H6A N6 H6C 109.5 . .
H6B N6 H6C 109.5 . .
C25 N7 C21 116.7(2) . .
N7 C21 C22 123.4(2) . .
N7 C21 H21A 118.3 . .
C22 C21 H21A 118.3 . .
C21 C22 C23 119.7(2) . .
C21 C22 H22A 120.2 . .
C23 C22 H22A 120.2 . .
C24 C23 C22 117.3(2) . .
C24 C23 C26 121.7(2) . .
C22 C23 C26 121.0(2) . .
C25 C24 C23 119.3(2) . .
C25 C24 H24A 120.4 . .
C23 C24 H24A 120.4 . .
N7 C25 C24 123.7(2) . .
N7 C25 H25A 118.1 . .
C24 C25 H25A 118.1 . .
N8 C26 C23 111.90(18) . .
N8 C26 H26A 109.2 . .
C23 C26 H26A 109.2 . .
N8 C26 H26B 109.2 . .
C23 C26 H26B 109.2 . .
H26A C26 H26B 107.9 . .
C26 N8 H8A 109.5 . .
C26 N8 H8B 109.5 . .
H8A N8 H8B 109.5 . .
C26 N8 H8C 109.5 . .
H8A N8 H8C 109.5 . .
H8B N8 H8C 109.5 . .

loop_
_geom_bond_atom_site_label_1
_geom_bond_atom_site_label_2
_geom_bond_distance
_geom_bond_site_symmetry_2
C1 O2 1.245(3) 1
C1 O2 1.245(3) .
C1 O1 1.254(3) .
C1 O1 1.254(3) 1
C1 C2 1.527(3) .
C2 C7 1.394(3) .
C2 C3 1.398(3) .
C3 C4 1.388(3) .
C3 H3A 0.9300 .
C4 C5 1.381(3) .
C4 N1 1.472(3) .
C5 C6 1.377(3) .
C5 H5A 0.9300 .
C6 C7 1.392(3) .
C6 N2 1.477(3) .
C7 H7A 0.9300 .
N1 O4 1.212(3) .
N1 O3 1.221(3) .
N2 O6 1.222(3) .
N2 O5 1.223(3) .
C8 O8 1.244(3) .
C8 O7 1.258(3) 1
C8 O7 1.258(3) .
C8 C9 1.534(3) .
C9 C14 1.389(3) .
C9 C10 1.394(3) .
C10 C11 1.388(3) .
C10 H10A 0.9300 .
C11 C12 1.381(4) .
C11 N3 1.477(3) .
C12 C13 1.386(3) .
C12 H12A 0.9300 .
C13 C14 1.395(3) .
C13 N4 1.478(3) .
C14 H14A 0.9300 .
O9 N3 1.214(3) .
O10 N3 1.224(3) .
N4 O12 1.219(3) .
N4 O11 1.227(3) .
N5 C15 1.331(3) .
N5 C19 1.345(3) .
C15 C16 1.383(3) .
C15 H15A 0.9300 .
C16 C17 1.394(3) .
C16 H16A 0.9300 .
C17 C18 1.387(3) .
C17 C20 1.507(3) .
C18 C19 1.386(3) .
C18 H18A 0.9300 .
C19 H19A 0.9300 .
C20 N6 1.494(3) .
C20 H20A 0.9700 .
C20 H20B 0.9700 .
N6 H6A 0.8900 .
N6 H6B 0.8900 .
N6 H6C 0.8900 .
N7 C25 1.338(3) .
N7 C21 1.340(3) .
C21 C22 1.379(3) .
C21 H21A 0.9300 .
C22 C23 1.390(3) .
C22 H22A 0.9300 .
C23 C24 1.387(3) .
C23 C26 1.509(3) .
C24 C25 1.382(3) .
C24 H24A 0.9300 .
C25 H25A 0.9300 .
C26 N8 1.494(3) .
C26 H26A 0.9700 .
C26 H26B 0.9700 .
N8 H8A 0.8900 .
N8 H8B 0.8900 .
N8 H8C 0.8900 .

loop_
_geom_hbond_atom_site_label_D
_geom_hbond_atom_site_label_H
_geom_hbond_atom_site_label_A
_geom_hbond_distance_DH
_geom_hbond_distance_HA
_geom_hbond_distance_DA
_geom_hbond_angle_DHA
_geom_hbond_site_symmetry_A
N6 H6A N7 0.89 2.02 2.900(3) 171.0 1_455
N6 H6B O1 0.89 1.80 2.668(3) 166.2 1
N6 H6C O5 0.89 2.59 3.080(3) 115.9 1_445
N6 H6C N5 0.89 2.51 3.139(3) 128.6 2_656
N8 H8C O7 0.89 2.48 2.973(3) 115.2 2
N8 H8C O8 0.89 2.04 2.921(3) 169.4 2
N8 H8A O7 0.89 1.88 2.750(3) 166.5 1
N8 H8B O2 0.89 1.95 2.757(3) 150.5 1
C15 H15A O1 0.93 2.58 3.419(4) 149.8 2_656
C22 H22A O11 0.93 2.55 3.282(3) 135.6 1_545
C26 H26B O7 0.97 2.57 3.168(3) 120.1 2
